data_4064408
loop_
_publ_author_name
'Zhang, Shu'
'Tamm, Matthias'
'Nomura, Kotohiro'

_publ_section_title
;
 1,2-C&#x2212;H Activation of Benzene Promoted by
 (Arylimido)vanadium(V)-Alkylidene Complexes: Isolation of the Alkylidene,
 Benzyne Complexes
;
_journal_issue 10
_journal_name_full Organometallics
_journal_page_first 2712
_journal_paper_doi 10.1021/om200086n
_journal_volume 30
_journal_year 2011
_chemical_formula_moiety 'C45 H55 D6 N4 Si V '
_chemical_formula_sum 'C45 H55 D6 N4 Si V'
_chemical_formula_weight 737.03
_space_group_IT_number 14
_symmetry_cell_setting monoclinic
_symmetry_Int_Tables_number 14
_symmetry_space_group_name_Hall '-P 2yn'
_symmetry_space_group_name_H-M 'P 1 21/n 1'
_cell_angle_alpha 90.0000
_cell_angle_beta 90.5307(7)
_cell_angle_gamma 90.0000
_cell_formula_units_Z 4
_cell_length_a 10.36979(19)
_cell_length_b 20.0000(4)
_cell_length_c 20.5746(4)
_cell_measurement_reflns_used 37543
_cell_measurement_temperature 123.1
_cell_measurement_theta_max 27.5
_cell_measurement_theta_min 3.0
_cell_volume 4266.90(14)
_computing_cell_refinement PROCESS-AUTO
_computing_data_collection PROCESS-AUTO
_computing_data_reduction CrystalStructure
_computing_publication_material 'CrystalStructure 3.8'
_computing_structure_refinement SHELXL
_computing_structure_solution SIR92
_diffrn_ambient_temperature 123.1
_diffrn_detector_area_resol_mean 10.00
_diffrn_measured_fraction_theta_full 0.998
_diffrn_measured_fraction_theta_max 0.998
_diffrn_measurement_device_type 'Rigaku RAXIS-RAPID'
_diffrn_measurement_method \w
_diffrn_radiation_type 'Mo K\a'
_diffrn_radiation_wavelength 0.71075
_diffrn_reflns_av_R_equivalents 0.020
_diffrn_reflns_limit_h_max 13
_diffrn_reflns_limit_h_min -13
_diffrn_reflns_limit_k_max 25
_diffrn_reflns_limit_k_min -24
_diffrn_reflns_limit_l_max 23
_diffrn_reflns_limit_l_min -26
_diffrn_reflns_number 42152
_diffrn_reflns_theta_full 27.48
_diffrn_reflns_theta_max 27.48
_exptl_absorpt_coefficient_mu 0.295
_exptl_absorpt_correction_T_max 0.957
_exptl_absorpt_correction_T_min 0.846
_exptl_absorpt_correction_type multi-scan
_exptl_absorpt_process_details
;
    Higashi, T. (1995). Program for Absorption Correction.
    Rigaku Corporation, Tokyo, Japan.
;
_exptl_crystal_colour orange
_exptl_crystal_density_diffrn 1.147
_exptl_crystal_density_method 'not measured'
_exptl_crystal_description block
_exptl_crystal_F_000 1584.00
_exptl_crystal_size_max 0.22
_exptl_crystal_size_mid 0.16
_exptl_crystal_size_min 0.15
_refine_diff_density_max 0.56
_refine_diff_density_min -0.41
_refine_ls_extinction_method none
_refine_ls_goodness_of_fit_ref 1.075
_refine_ls_hydrogen_treatment refall
_refine_ls_number_parameters 461
_refine_ls_number_reflns 9761
_refine_ls_R_factor_gt 0.0447
_refine_ls_shift/su_max 0.0010
_refine_ls_structure_factor_coef Fsqd
_refine_ls_weighting_details 'w = 1/[\s^2^(Fo^2^)+(0.0694P)^2^+2.3348P] where P=(Fo^2^+2Fc^2^)/3'
_refine_ls_weighting_scheme calc
_refine_ls_wR_factor_ref 0.1231
_reflns_number_gt 8887
_reflns_number_total 9761
_reflns_threshold_expression F^2^>2.0\s(F^2^)
_cod_data_source_file om200086n_si_002.cif
_cod_data_source_block '_V(NAr)(CHDSiMe3)(C6D5)(ImDIPP-N)'
_cod_original_cell_volume 4266.90(13)
_cod_original_formula_sum 'C45 H55 D6 N4 Si V '
_cod_database_code 4064408

loop_
_symmetry_equiv_pos_site_id
_symmetry_equiv_pos_as_xyz
1 +X,+Y,+Z
2 1/2-X,1/2+Y,1/2-Z
3 -X,-Y,-Z
4 1/2+X,1/2-Y,1/2+Z

loop_
_atom_site_label
_atom_site_type_symbol
_atom_site_fract_x
_atom_site_fract_y
_atom_site_fract_z
_atom_site_U_iso_or_equiv
_atom_site_adp_type
_atom_site_occupancy
_atom_site_symmetry_multiplicity
_atom_site_calc_flag
_atom_site_refinement_flags
V(1) V 0.28936(2) 0.114120(12) 0.278615(11) 0.01545(7) Uani 1.00 1 d .
Si(1) Si 0.30046(5) 0.21629(2) 0.41058(2) 0.02875(12) Uani 1.00 1 d .
N(1) N 0.40265(12) 0.10173(6) 0.22196(6) 0.0191(2) Uani 1.00 1 d .
N(2) N 0.12728(12) 0.11074(6) 0.25178(6) 0.0174(2) Uani 1.00 1 d .
N(3) N 0.01587(11) 0.12565(6) 0.14914(6) 0.0165(2) Uani 1.00 1 d .
N(4) N -0.07358(11) 0.06086(6) 0.22096(6) 0.0173(2) Uani 1.00 1 d .
C(1) C 0.03290(13) 0.10003(7) 0.21048(6) 0.0153(2) Uani 1.00 1 d .
C(2) C -0.09906(14) 0.10207(8) 0.12238(7) 0.0205(2) Uani 1.00 1 d .
C(3) C -0.15365(14) 0.06166(8) 0.16637(7) 0.0214(2) Uani 1.00 1 d .
C(4) C -0.10000(13) 0.02484(7) 0.28008(7) 0.0191(2) Uani 1.00 1 d .
C(5) C -0.15321(14) 0.06005(8) 0.33258(7) 0.0215(2) Uani 1.00 1 d .
C(6) C -0.18131(16) 0.02292(9) 0.38808(8) 0.0292(3) Uani 1.00 1 d .
C(7) C -0.15656(18) -0.04506(10) 0.39144(9) 0.0340(3) Uani 1.00 1 d .
C(8) C -0.10232(18) -0.07795(9) 0.33938(9) 0.0323(3) Uani 1.00 1 d .
C(9) C -0.07292(15) -0.04358(8) 0.28207(8) 0.0246(3) Uani 1.00 1 d .
C(10) C 0.09669(13) 0.17533(7) 0.11932(7) 0.0182(2) Uani 1.00 1 d .
C(11) C 0.18299(14) 0.15640(8) 0.07068(7) 0.0209(2) Uani 1.00 1 d .
C(12) C 0.25218(16) 0.20820(9) 0.04105(8) 0.0275(3) Uani 1.00 1 d .
C(13) C 0.23783(17) 0.27411(9) 0.05996(9) 0.0318(3) Uani 1.00 1 d .
C(14) C 0.15301(17) 0.29082(8) 0.10926(9) 0.0292(3) Uani 1.00 1 d .
C(15) C 0.07971(15) 0.24182(8) 0.13946(7) 0.0221(2) Uani 1.00 1 d .
C(16) C 0.47014(13) 0.09373(7) 0.16492(7) 0.0184(2) Uani 1.00 1 d .
C(17) C 0.49904(14) 0.02919(8) 0.14089(7) 0.0218(2) Uani 1.00 1 d .
C(18) C 0.56083(15) 0.02366(9) 0.08117(8) 0.0263(3) Uani 1.00 1 d .
C(19) C 0.59620(15) 0.07996(9) 0.04620(8) 0.0288(3) Uani 1.00 1 d .
C(20) C 0.57230(15) 0.14312(9) 0.07131(8) 0.0262(3) Uani 1.00 1 d .
C(21) C 0.51024(14) 0.15123(8) 0.13058(7) 0.0209(2) Uani 1.00 1 d .
C(22) C 0.48564(17) 0.21941(8) 0.15825(8) 0.0268(3) Uani 1.00 1 d .
C(23) C 0.46520(17) -0.03204(8) 0.17961(9) 0.0307(3) Uani 1.00 1 d .
C(24) C -0.01199(17) -0.08072(8) 0.22575(9) 0.0300(3) Uani 1.00 1 d .
C(25) C -0.0995(2) -0.13736(10) 0.20140(10) 0.0379(4) Uani 1.00 1 d .
C(26) C 0.1209(2) -0.10783(11) 0.24532(12) 0.0445(4) Uani 1.00 1 d .
C(27) C -0.17665(15) 0.13513(8) 0.32973(8) 0.0243(3) Uani 1.00 1 d .
C(28) C -0.29022(18) 0.15392(10) 0.28576(10) 0.0357(3) Uani 1.00 1 d .
C(29) C -0.19906(19) 0.16591(10) 0.39706(9) 0.0375(4) Uani 1.00 1 d .
C(30) C -0.02063(17) 0.26095(8) 0.18964(8) 0.0270(3) Uani 1.00 1 d .
C(31) C 0.0269(2) 0.31355(15) 0.23682(14) 0.0650(7) Uani 1.00 1 d .
C(32) C -0.1433(2) 0.28390(16) 0.15551(12) 0.0625(7) Uani 1.00 1 d .
C(33) C 0.20691(15) 0.08565(8) 0.04553(7) 0.0238(3) Uani 1.00 1 d .
C(34) C 0.18387(15) 0.02757(8) 0.09208(8) 0.0248(3) Uani 1.00 1 d .
C(35) C 0.13175(19) 0.07453(11) -0.01850(8) 0.0362(4) Uani 1.00 1 d .
C(100) C 0.31569(15) 0.03675(7) 0.34234(7) 0.0208(2) Uani 1.00 1 d .
C(101) C 0.21257(15) 0.01469(8) 0.38054(7) 0.0233(3) Uani 1.00 1 d .
C(102) C 0.23243(16) -0.02699(8) 0.43409(8) 0.0265(3) Uani 1.00 1 d .
C(103) C 0.35667(17) -0.04701(8) 0.45077(7) 0.0267(3) Uani 1.00 1 d .
C(104) C 0.45999(16) -0.02703(8) 0.41328(8) 0.0262(3) Uani 1.00 1 d .
C(105) C 0.43977(15) 0.01396(8) 0.35941(8) 0.0243(3) Uani 1.00 1 d .
C(106) C 0.33611(17) 0.20360(8) 0.32335(8) 0.0275(3) Uani 1.00 1 d .
C(107) C 0.1292(2) 0.19526(13) 0.42795(13) 0.0532(5) Uani 1.00 1 d .
C(108) C 0.4076(2) 0.16286(15) 0.46317(11) 0.0620(7) Uani 1.00 1 d .
C(109) C 0.3252(2) 0.30506(12) 0.43597(12) 0.0571(6) Uani 1.00 1 d .
H(1) H -0.1328 0.1127 0.0805 0.025 Uiso 1.00 1 c R
H(2) H -0.2325 0.0380 0.1612 0.026 Uiso 1.00 1 c R
H(3) H -0.2183 0.0448 0.4244 0.035 Uiso 1.00 1 c R
H(4) H -0.1770 -0.0692 0.4298 0.041 Uiso 1.00 1 c R
H(5) H -0.0848 -0.1245 0.3425 0.039 Uiso 1.00 1 c R
H(6) H 0.3104 0.1977 0.0071 0.033 Uiso 1.00 1 c R
H(7) H 0.2862 0.3081 0.0391 0.038 Uiso 1.00 1 c R
H(8) H 0.1450 0.3361 0.1225 0.035 Uiso 1.00 1 c R
H(9) H 0.5790 -0.0194 0.0642 0.032 Uiso 1.00 1 c R
H(10) H 0.6367 0.0753 0.0052 0.035 Uiso 1.00 1 c R
H(11) H 0.5987 0.1815 0.0477 0.031 Uiso 1.00 1 c R
H(12) H 0.3936 0.2243 0.1675 0.032 Uiso 1.00 1 c R
H(13) H 0.5116 0.2535 0.1268 0.032 Uiso 1.00 1 c R
H(14) H 0.5356 0.2250 0.1985 0.032 Uiso 1.00 1 c R
H(15) H 0.5252 -0.0365 0.2164 0.037 Uiso 1.00 1 c R
H(16) H 0.4713 -0.0717 0.1518 0.037 Uiso 1.00 1 c R
H(17) H 0.3770 -0.0279 0.1958 0.037 Uiso 1.00 1 c R
H(18) H -0.0001 -0.0483 0.1893 0.036 Uiso 1.00 1 c R
H(19) H -0.1852 -0.1194 0.1911 0.045 Uiso 1.00 1 c R
H(20) H -0.1069 -0.1716 0.2353 0.045 Uiso 1.00 1 c R
H(21) H -0.0623 -0.1573 0.1623 0.045 Uiso 1.00 1 c R
H(22) H 0.1621 -0.1280 0.2074 0.053 Uiso 1.00 1 c R
H(23) H 0.1111 -0.1417 0.2793 0.053 Uiso 1.00 1 c R
H(24) H 0.1747 -0.0712 0.2618 0.053 Uiso 1.00 1 c R
H(25) H -0.0976 0.1563 0.3114 0.029 Uiso 1.00 1 c R
H(26) H -0.3705 0.1380 0.3051 0.043 Uiso 1.00 1 c R
H(27) H -0.2793 0.1332 0.2430 0.043 Uiso 1.00 1 c R
H(28) H -0.2938 0.2026 0.2809 0.043 Uiso 1.00 1 c R
H(29) H -0.1246 0.1565 0.4253 0.045 Uiso 1.00 1 c R
H(30) H -0.2768 0.1465 0.4161 0.045 Uiso 1.00 1 c R
H(31) H -0.2100 0.2144 0.3927 0.045 Uiso 1.00 1 c R
H(32) H -0.0417 0.2199 0.2152 0.032 Uiso 1.00 1 c R
H(33) H -0.0358 0.3189 0.2718 0.078 Uiso 1.00 1 c R
H(34) H 0.0372 0.3562 0.2140 0.078 Uiso 1.00 1 c R
H(35) H 0.1101 0.2997 0.2553 0.078 Uiso 1.00 1 c R
H(36) H -0.1504 0.3327 0.1587 0.075 Uiso 1.00 1 c R
H(37) H -0.2180 0.2631 0.1762 0.075 Uiso 1.00 1 c R
H(38) H -0.1406 0.2708 0.1097 0.075 Uiso 1.00 1 c R
H(39) H 0.3003 0.0837 0.0341 0.029 Uiso 1.00 1 c R
H(40) H 0.2178 0.0391 0.1353 0.030 Uiso 1.00 1 c R
H(41) H 0.0911 0.0188 0.0949 0.030 Uiso 1.00 1 c R
H(42) H 0.2279 -0.0124 0.0760 0.030 Uiso 1.00 1 c R
H(43) H 0.0390 0.0745 -0.0098 0.043 Uiso 1.00 1 c R
H(44) H 0.1520 0.1105 -0.0491 0.043 Uiso 1.00 1 c R
H(45) H 0.1565 0.0314 -0.0374 0.043 Uiso 1.00 1 c R
H(46) H 0.2918 0.2396 0.2989 0.033 Uiso 1.00 1 c R
H(47) H 0.1152 0.1473 0.4210 0.064 Uiso 1.00 1 c R
H(48) H 0.0724 0.2208 0.3988 0.064 Uiso 1.00 1 c R
H(49) H 0.1099 0.2066 0.4732 0.064 Uiso 1.00 1 c R
H(50) H 0.4967 0.1789 0.4604 0.074 Uiso 1.00 1 c R
H(51) H 0.3788 0.1654 0.5083 0.074 Uiso 1.00 1 c R
H(52) H 0.4033 0.1164 0.4482 0.074 Uiso 1.00 1 c R
H(53) H 0.4166 0.3167 0.4321 0.069 Uiso 1.00 1 c R
H(54) H 0.2736 0.3345 0.4079 0.069 Uiso 1.00 1 c R
H(55) H 0.2984 0.3106 0.4812 0.069 Uiso 1.00 1 c R
H(56) H 0.1274 0.0285 0.3697 0.028 Uiso 1.00 1 c R
H(57) H 0.1612 -0.0416 0.4591 0.032 Uiso 1.00 1 c R
H(58) H 0.3708 -0.0744 0.4879 0.032 Uiso 1.00 1 c R
H(59) H 0.5448 -0.0413 0.4243 0.031 Uiso 1.00 1 c R
H(60) H 0.5112 0.0268 0.3337 0.029 Uiso 1.00 1 c R
H(61) H 0.4299 0.2106 0.3178 0.033 Uiso 1.00 1 c R

loop_
_atom_site_aniso_label
_atom_site_aniso_U_11
_atom_site_aniso_U_22
_atom_site_aniso_U_33
_atom_site_aniso_U_12
_atom_site_aniso_U_13
_atom_site_aniso_U_23
V(1) 0.01638(13) 0.01787(13) 0.01209(12) -0.00168(8) -0.00043(9) 0.00022(8)
Si(1) 0.0297(2) 0.0341(2) 0.0226(2) -0.00450(18) 0.00470(17) -0.00919(17)
N(1) 0.0188(5) 0.0206(5) 0.0179(5) -0.0010(4) -0.0006(4) 0.0011(4)
N(2) 0.0173(5) 0.0200(5) 0.0149(5) -0.0007(4) 0.0012(4) 0.0016(4)
N(3) 0.0168(5) 0.0195(5) 0.0133(5) 0.0012(4) 0.0006(4) 0.0006(4)
N(4) 0.0160(5) 0.0205(5) 0.0154(5) -0.0009(4) 0.0014(4) 0.0002(4)
C(1) 0.0171(6) 0.0146(5) 0.0143(6) 0.0022(4) 0.0024(4) -0.0004(4)
C(2) 0.0179(6) 0.0279(7) 0.0157(6) 0.0015(5) -0.0021(5) -0.0020(5)
C(3) 0.0177(6) 0.0279(7) 0.0186(6) -0.0018(5) -0.0018(5) -0.0033(5)
C(4) 0.0160(6) 0.0232(6) 0.0181(6) -0.0032(5) 0.0025(5) 0.0029(5)
C(5) 0.0165(6) 0.0286(7) 0.0194(6) -0.0015(5) 0.0019(5) -0.0003(5)
C(6) 0.0272(7) 0.0410(9) 0.0196(7) -0.0012(6) 0.0072(5) 0.0019(6)
C(7) 0.0354(8) 0.0402(9) 0.0264(8) -0.0043(7) 0.0085(6) 0.0118(7)
C(8) 0.0360(9) 0.0268(8) 0.0342(8) -0.0024(6) 0.0072(7) 0.0096(6)
C(9) 0.0251(7) 0.0229(7) 0.0261(7) -0.0027(5) 0.0059(5) 0.0026(5)
C(10) 0.0184(6) 0.0222(6) 0.0142(6) 0.0005(5) -0.0001(4) 0.0046(5)
C(11) 0.0193(6) 0.0281(7) 0.0152(6) 0.0026(5) 0.0001(5) 0.0032(5)
C(12) 0.0253(7) 0.0376(8) 0.0197(7) 0.0021(6) 0.0060(5) 0.0091(6)
C(13) 0.0305(8) 0.0317(8) 0.0334(8) -0.0013(6) 0.0045(6) 0.0158(6)
C(14) 0.0339(8) 0.0218(7) 0.0321(8) 0.0018(6) 0.0024(6) 0.0088(6)
C(15) 0.0246(7) 0.0215(7) 0.0201(6) 0.0034(5) 0.0009(5) 0.0046(5)
C(16) 0.0145(6) 0.0240(7) 0.0166(6) -0.0008(5) -0.0013(4) -0.0011(5)
C(17) 0.0173(6) 0.0247(7) 0.0234(7) 0.0005(5) -0.0032(5) -0.0025(5)
C(18) 0.0203(7) 0.0330(8) 0.0256(7) 0.0036(5) -0.0022(5) -0.0110(6)
C(19) 0.0211(7) 0.0471(9) 0.0183(7) -0.0004(6) 0.0034(5) -0.0068(6)
C(20) 0.0220(7) 0.0364(8) 0.0202(7) -0.0048(6) 0.0019(5) 0.0024(6)
C(21) 0.0186(6) 0.0250(7) 0.0191(6) -0.0020(5) -0.0011(5) -0.0002(5)
C(22) 0.0343(8) 0.0221(7) 0.0239(7) -0.0039(6) 0.0006(6) 0.0015(5)
C(23) 0.0345(8) 0.0218(7) 0.0357(9) 0.0024(6) -0.0020(7) -0.0002(6)
C(24) 0.0377(9) 0.0204(7) 0.0322(8) -0.0008(6) 0.0120(7) 0.0010(6)
C(25) 0.0435(10) 0.0364(9) 0.0338(9) -0.0048(8) 0.0015(7) -0.0055(7)
C(26) 0.0333(9) 0.0411(10) 0.0594(13) 0.0006(7) 0.0081(8) -0.0178(9)
C(27) 0.0213(7) 0.0285(7) 0.0231(7) 0.0004(5) 0.0047(5) -0.0040(5)
C(28) 0.0336(9) 0.0347(9) 0.0387(9) 0.0083(7) -0.0053(7) -0.0029(7)
C(29) 0.0395(9) 0.0439(10) 0.0292(8) 0.0024(7) 0.0076(7) -0.0093(7)
C(30) 0.0346(8) 0.0206(7) 0.0261(7) 0.0057(6) 0.0072(6) 0.0020(5)
C(31) 0.0578(14) 0.0731(17) 0.0643(15) 0.0011(12) 0.0133(12) -0.0414(13)
C(32) 0.0371(11) 0.103(2) 0.0476(13) 0.0302(12) 0.0095(9) 0.0007(13)
C(33) 0.0211(6) 0.0335(8) 0.0169(6) 0.0042(5) 0.0020(5) -0.0037(5)
C(34) 0.0240(7) 0.0252(7) 0.0253(7) 0.0046(5) 0.0001(5) -0.0054(5)
C(35) 0.0389(9) 0.0497(10) 0.0198(7) 0.0081(8) -0.0045(6) -0.0087(7)
C(100) 0.0256(7) 0.0201(6) 0.0168(6) -0.0014(5) -0.0020(5) 0.0005(5)
C(101) 0.0240(7) 0.0267(7) 0.0190(6) -0.0013(5) -0.0008(5) 0.0009(5)
C(102) 0.0313(8) 0.0291(7) 0.0192(7) -0.0029(6) 0.0037(5) 0.0031(5)
C(103) 0.0389(8) 0.0233(7) 0.0180(6) 0.0021(6) -0.0016(6) 0.0036(5)
C(104) 0.0279(7) 0.0256(7) 0.0250(7) 0.0041(6) -0.0048(6) 0.0012(5)
C(105) 0.0244(7) 0.0252(7) 0.0232(7) -0.0005(5) -0.0002(5) 0.0020(5)
C(106) 0.0372(8) 0.0240(7) 0.0214(7) -0.0063(6) 0.0021(6) -0.0043(5)
C(107) 0.0430(11) 0.0544(13) 0.0628(14) -0.0102(9) 0.0218(10) -0.0190(11)
C(108) 0.0712(16) 0.0826(18) 0.0319(10) 0.0203(13) -0.0160(10) -0.0127(11)
C(109) 0.0754(16) 0.0483(12) 0.0482(12) -0.0274(11) 0.0300(11) -0.0280(10)

loop_
_atom_type_symbol
_atom_type_description
_atom_type_scat_dispersion_real
_atom_type_scat_dispersion_imag
_atom_type_scat_source
C C 0.003 0.002
;
International Tables for Crystallography
(1992, Vol. C, Tables 4.2.6.8 and 6.1.1.4)
;
H H 0.000 0.000
;
International Tables for Crystallography
(1992, Vol. C, Table 6.1.1.4)
;
N N 0.006 0.003
;
International Tables for Crystallography
(1992, Vol. C, Tables 4.2.6.8 and 6.1.1.4)
;
Si Si 0.082 0.070
;
International Tables for Crystallography
(1992, Vol. C, Tables 4.2.6.8 and 6.1.1.4)
;
V V 0.300 0.529
;
International Tables for Crystallography
(1992, Vol. C, Tables 4.2.6.8 and 6.1.1.4)
;

loop_
_geom_angle_atom_site_label_1
_geom_angle_atom_site_label_2
_geom_angle_atom_site_label_3
_geom_angle
_geom_angle_publ_flag
N(1) V(1) N(2) 116.55(5) yes
N(1) V(1) C(100) 104.07(6) yes
N(1) V(1) C(106) 105.89(6) yes
N(2) V(1) C(100) 107.01(5) yes
N(2) V(1) C(106) 113.01(6) yes
C(100) V(1) C(106) 109.88(6) yes
C(106) Si(1) C(107) 110.73(10) yes
C(106) Si(1) C(108) 110.97(9) yes
C(106) Si(1) C(109) 111.90(9) yes
C(107) Si(1) C(108) 108.73(11) yes
C(107) Si(1) C(109) 106.85(11) yes
C(108) Si(1) C(109) 107.50(11) yes
V(1) N(1) C(16) 165.72(10) yes
V(1) N(2) C(1) 156.06(10) yes
C(1) N(3) C(2) 109.88(11) yes
C(1) N(3) C(10) 125.37(11) yes
C(2) N(3) C(10) 124.41(12) yes
C(1) N(4) C(3) 109.98(11) yes
C(1) N(4) C(4) 125.24(11) yes
C(3) N(4) C(4) 124.77(11) yes
N(2) C(1) N(3) 128.73(12) yes
N(2) C(1) N(4) 126.14(12) yes
N(3) C(1) N(4) 105.12(11) yes
N(3) C(2) C(3) 107.60(12) yes
N(4) C(3) C(2) 107.40(12) yes
N(4) C(4) C(5) 118.46(12) yes
N(4) C(4) C(9) 118.31(12) yes
C(5) C(4) C(9) 123.23(13) yes
C(4) C(5) C(6) 116.65(14) yes
C(4) C(5) C(27) 121.87(13) yes
C(6) C(5) C(27) 121.47(13) yes
C(5) C(6) C(7) 121.55(15) yes
C(6) C(7) C(8) 120.36(16) yes
C(7) C(8) C(9) 120.83(16) yes
C(4) C(9) C(8) 117.38(14) yes
C(4) C(9) C(24) 122.78(14) yes
C(8) C(9) C(24) 119.83(14) yes
N(3) C(10) C(11) 119.73(12) yes
N(3) C(10) C(15) 116.89(12) yes
C(11) C(10) C(15) 123.32(13) yes
C(10) C(11) C(12) 116.33(14) yes
C(10) C(11) C(33) 126.81(13) yes
C(12) C(11) C(33) 116.84(13) yes
C(11) C(12) C(13) 121.66(15) yes
C(12) C(13) C(14) 120.34(16) yes
C(13) C(14) C(15) 120.60(15) yes
C(10) C(15) C(14) 117.71(13) yes
C(10) C(15) C(30) 121.78(13) yes
C(14) C(15) C(30) 120.41(14) yes
N(1) C(16) C(17) 120.87(12) yes
N(1) C(16) C(21) 118.94(12) yes
C(17) C(16) C(21) 120.19(13) yes
C(16) C(17) C(18) 118.71(14) yes
C(16) C(17) C(23) 120.42(13) yes
C(18) C(17) C(23) 120.87(14) yes
C(17) C(18) C(19) 121.20(15) yes
C(18) C(19) C(20) 119.78(15) yes
C(19) C(20) C(21) 121.14(15) yes
C(16) C(21) C(20) 118.87(14) yes
C(16) C(21) C(22) 119.84(13) yes
C(20) C(21) C(22) 121.29(14) yes
C(9) C(24) C(25) 111.21(14) yes
C(9) C(24) C(26) 110.63(15) yes
C(25) C(24) C(26) 110.66(14) yes
C(5) C(27) C(28) 112.83(13) yes
C(5) C(27) C(29) 112.72(13) yes
C(28) C(27) C(29) 108.29(14) yes
C(15) C(30) C(31) 112.95(16) yes
C(15) C(30) C(32) 109.72(14) yes
C(31) C(30) C(32) 110.71(18) yes
C(11) C(33) C(34) 117.75(12) yes
C(11) C(33) C(35) 109.93(13) yes
C(34) C(33) C(35) 110.24(13) yes
V(1) C(100) C(101) 119.92(11) yes
V(1) C(100) C(105) 121.45(11) yes
C(101) C(100) C(105) 117.26(13) yes
C(100) C(101) C(102) 121.47(14) yes
C(101) C(102) C(103) 119.80(14) yes
C(102) C(103) C(104) 119.98(14) yes
C(103) C(104) C(105) 120.10(14) yes
C(100) C(105) C(104) 121.33(14) yes
V(1) C(106) Si(1) 120.10(8) yes
N(3) C(2) H(1) 126.2 no
C(3) C(2) H(1) 126.2 no
N(4) C(3) H(2) 126.3 no
C(2) C(3) H(2) 126.3 no
C(5) C(6) H(3) 119.2 no
C(7) C(6) H(3) 119.2 no
C(6) C(7) H(4) 119.8 no
C(8) C(7) H(4) 119.8 no
C(7) C(8) H(5) 119.6 no
C(9) C(8) H(5) 119.6 no
C(11) C(12) H(6) 119.2 no
C(13) C(12) H(6) 119.2 no
C(12) C(13) H(7) 119.8 no
C(14) C(13) H(7) 119.8 no
C(13) C(14) H(8) 119.7 no
C(15) C(14) H(8) 119.7 no
C(17) C(18) H(9) 119.4 no
C(19) C(18) H(9) 119.4 no
C(18) C(19) H(10) 120.1 no
C(20) C(19) H(10) 120.1 no
C(19) C(20) H(11) 119.4 no
C(21) C(20) H(11) 119.4 no
C(21) C(22) H(12) 109.5 no
C(21) C(22) H(13) 109.5 no
C(21) C(22) H(14) 109.5 no
H(12) C(22) H(13) 109.5 no
H(12) C(22) H(14) 109.5 no
H(13) C(22) H(14) 109.5 no
C(17) C(23) H(15) 109.5 no
C(17) C(23) H(16) 109.5 no
C(17) C(23) H(17) 109.5 no
H(15) C(23) H(16) 109.5 no
H(15) C(23) H(17) 109.5 no
H(16) C(23) H(17) 109.5 no
C(9) C(24) H(18) 108.1 no
C(25) C(24) H(18) 108.1 no
C(26) C(24) H(18) 108.1 no
C(24) C(25) H(19) 109.5 no
C(24) C(25) H(20) 109.5 no
C(24) C(25) H(21) 109.5 no
H(19) C(25) H(20) 109.5 no
H(19) C(25) H(21) 109.5 no
H(20) C(25) H(21) 109.5 no
C(24) C(26) H(22) 109.5 no
C(24) C(26) H(23) 109.5 no
C(24) C(26) H(24) 109.5 no
H(22) C(26) H(23) 109.5 no
H(22) C(26) H(24) 109.5 no
H(23) C(26) H(24) 109.5 no
C(5) C(27) H(25) 107.6 no
C(28) C(27) H(25) 107.6 no
C(29) C(27) H(25) 107.6 no
C(27) C(28) H(26) 109.5 no
C(27) C(28) H(27) 109.5 no
C(27) C(28) H(28) 109.5 no
H(26) C(28) H(27) 109.5 no
H(26) C(28) H(28) 109.5 no
H(27) C(28) H(28) 109.5 no
C(27) C(29) H(29) 109.5 no
C(27) C(29) H(30) 109.5 no
C(27) C(29) H(31) 109.5 no
H(29) C(29) H(30) 109.5 no
H(29) C(29) H(31) 109.5 no
H(30) C(29) H(31) 109.5 no
C(15) C(30) H(32) 107.8 no
C(31) C(30) H(32) 107.8 no
C(32) C(30) H(32) 107.7 no
C(30) C(31) H(33) 109.5 no
C(30) C(31) H(34) 109.5 no
C(30) C(31) H(35) 109.5 no
H(33) C(31) H(34) 109.5 no
H(33) C(31) H(35) 109.5 no
H(34) C(31) H(35) 109.5 no
C(30) C(32) H(36) 109.5 no
C(30) C(32) H(37) 109.5 no
C(30) C(32) H(38) 109.5 no
H(36) C(32) H(37) 109.5 no
H(36) C(32) H(38) 109.5 no
H(37) C(32) H(38) 109.5 no
C(11) C(33) H(39) 106.1 no
C(34) C(33) H(39) 106.0 no
C(35) C(33) H(39) 106.0 no
C(33) C(34) H(40) 109.5 no
C(33) C(34) H(41) 109.5 no
C(33) C(34) H(42) 109.5 no
H(40) C(34) H(41) 109.5 no
H(40) C(34) H(42) 109.5 no
H(41) C(34) H(42) 109.5 no
C(33) C(35) H(43) 109.5 no
C(33) C(35) H(44) 109.5 no
C(33) C(35) H(45) 109.5 no
H(43) C(35) H(44) 109.5 no
H(43) C(35) H(45) 109.5 no
H(44) C(35) H(45) 109.5 no
C(100) C(101) H(56) 119.3 no
C(102) C(101) H(56) 119.3 no
C(101) C(102) H(57) 120.1 no
C(103) C(102) H(57) 120.1 no
C(102) C(103) H(58) 120.0 no
C(104) C(103) H(58) 120.0 no
C(103) C(104) H(59) 120.0 no
C(105) C(104) H(59) 120.0 no
C(100) C(105) H(60) 119.3 no
C(104) C(105) H(60) 119.3 no
V(1) C(106) H(46) 107.3 no
V(1) C(106) H(61) 107.3 no
Si(1) C(106) H(46) 107.3 no
Si(1) C(106) H(61) 107.3 no
H(46) C(106) H(61) 106.9 no
Si(1) C(107) H(47) 109.5 no
Si(1) C(107) H(48) 109.5 no
Si(1) C(107) H(49) 109.5 no
H(47) C(107) H(48) 109.5 no
H(47) C(107) H(49) 109.5 no
H(48) C(107) H(49) 109.5 no
Si(1) C(108) H(50) 109.5 no
Si(1) C(108) H(51) 109.5 no
Si(1) C(108) H(52) 109.5 no
H(50) C(108) H(51) 109.5 no
H(50) C(108) H(52) 109.5 no
H(51) C(108) H(52) 109.5 no
Si(1) C(109) H(53) 109.5 no
Si(1) C(109) H(54) 109.5 no
Si(1) C(109) H(55) 109.5 no
H(53) C(109) H(54) 109.5 no
H(53) C(109) H(55) 109.5 no
H(54) C(109) H(55) 109.5 no

loop_
_geom_bond_atom_site_label_1
_geom_bond_atom_site_label_2
_geom_bond_distance
_geom_bond_publ_flag
V(1) N(1) 1.6810(12) yes
V(1) N(2) 1.7655(12) yes
V(1) C(100) 2.0448(14) yes
V(1) C(106) 2.0680(16) yes
Si(1) C(106) 1.8532(17) yes
Si(1) C(107) 1.863(2) yes
Si(1) C(108) 1.878(2) yes
Si(1) C(109) 1.868(2) yes
N(1) C(16) 1.3813(18) yes
N(2) C(1) 1.3078(17) yes
N(3) C(1) 1.3720(17) yes
N(3) C(2) 1.3906(18) yes
N(3) C(10) 1.4407(18) yes
N(4) C(1) 1.3725(17) yes
N(4) C(3) 1.3906(18) yes
N(4) C(4) 1.4421(18) yes
C(2) C(3) 1.342(2) yes
C(4) C(5) 1.406(2) yes
C(4) C(9) 1.397(2) yes
C(5) C(6) 1.395(2) yes
C(5) C(27) 1.522(2) yes
C(6) C(7) 1.385(2) yes
C(7) C(8) 1.381(2) yes
C(8) C(9) 1.401(2) yes
C(9) C(24) 1.519(2) yes
C(10) C(11) 1.401(2) yes
C(10) C(15) 1.404(2) yes
C(11) C(12) 1.403(2) yes
C(11) C(33) 1.528(2) yes
C(12) C(13) 1.383(2) yes
C(13) C(14) 1.390(2) yes
C(14) C(15) 1.390(2) yes
C(15) C(30) 1.521(2) yes
C(16) C(17) 1.415(2) yes
C(16) C(21) 1.414(2) yes
C(17) C(18) 1.395(2) yes
C(17) C(23) 1.504(2) yes
C(18) C(19) 1.387(2) yes
C(19) C(20) 1.388(2) yes
C(20) C(21) 1.394(2) yes
C(21) C(22) 1.500(2) yes
C(24) C(25) 1.532(2) yes
C(24) C(26) 1.532(2) yes
C(27) C(28) 1.525(2) yes
C(27) C(29) 1.536(2) yes
C(30) C(31) 1.511(3) yes
C(30) C(32) 1.518(2) yes
C(33) C(34) 1.526(2) yes
C(33) C(35) 1.541(2) yes
C(100) C(101) 1.404(2) yes
C(100) C(105) 1.407(2) yes
C(101) C(102) 1.395(2) yes
C(102) C(103) 1.389(2) yes
C(103) C(104) 1.385(2) yes
C(104) C(105) 1.393(2) yes
C(2) H(1) 0.950 no
C(3) H(2) 0.950 no
C(6) H(3) 0.950 no
C(7) H(4) 0.950 no
C(8) H(5) 0.950 no
C(12) H(6) 0.950 no
C(13) H(7) 0.950 no
C(14) H(8) 0.950 no
C(18) H(9) 0.950 no
C(19) H(10) 0.950 no
C(20) H(11) 0.950 no
C(22) H(12) 0.980 no
C(22) H(13) 0.980 no
C(22) H(14) 0.980 no
C(23) H(15) 0.980 no
C(23) H(16) 0.980 no
C(23) H(17) 0.980 no
C(24) H(18) 1.000 no
C(25) H(19) 0.980 no
C(25) H(20) 0.980 no
C(25) H(21) 0.980 no
C(26) H(22) 0.980 no
C(26) H(23) 0.980 no
C(26) H(24) 0.980 no
C(27) H(25) 1.000 no
C(28) H(26) 0.980 no
C(28) H(27) 0.980 no
C(28) H(28) 0.980 no
C(29) H(29) 0.980 no
C(29) H(30) 0.980 no
C(29) H(31) 0.980 no
C(30) H(32) 1.000 no
C(31) H(33) 0.980 no
C(31) H(34) 0.980 no
C(31) H(35) 0.980 no
C(32) H(36) 0.980 no
C(32) H(37) 0.980 no
C(32) H(38) 0.980 no
C(33) H(39) 1.000 no
C(34) H(40) 0.980 no
C(34) H(41) 0.980 no
C(34) H(42) 0.980 no
C(35) H(43) 0.980 no
C(35) H(44) 0.980 no
C(35) H(45) 0.980 no
C(101) H(56) 0.950 no
C(102) H(57) 0.950 no
C(103) H(58) 0.950 no
C(104) H(59) 0.950 no
C(105) H(60) 0.950 no
C(106) H(46) 0.990 no
C(106) H(61) 0.990 no
C(107) H(47) 0.980 no
C(107) H(48) 0.980 no
C(107) H(49) 0.980 no
C(108) H(50) 0.980 no
C(108) H(51) 0.980 no
C(108) H(52) 0.980 no
C(109) H(53) 0.980 no
C(109) H(54) 0.980 no
C(109) H(55) 0.980 no

loop_
_geom_contact_atom_site_label_1
_geom_contact_atom_site_label_2
_geom_contact_distance
_geom_contact_site_symmetry_2
N(1) C(28) 3.589(2) 1_655
C(2) C(19) 3.542(2) 1_455
C(3) C(18) 3.510(2) 1_455
C(3) C(19) 3.586(2) 1_455
C(14) C(103) 3.472(2) 2_555
C(18) C(3) 3.510(2) 1_655
C(19) C(2) 3.542(2) 1_655
C(19) C(3) 3.586(2) 1_655
C(23) C(31) 3.535(3) 2_545
C(28) N(1) 3.589(2) 1_455
C(31) C(23) 3.535(3) 2_555
C(103) C(14) 3.472(2) 2_545
V(1) H(26) 3.595 1_655
N(1) H(26) 2.985 1_655
N(1) H(27) 3.382 1_655
C(2) H(45) 3.245 3_555
C(2) H(55) 3.544 4_454
C(3) H(45) 3.242 3_555
C(5) H(60) 3.543 1_455
C(6) H(57) 3.172 3_556
C(6) H(58) 3.395 3_556
C(6) H(59) 3.211 1_455
C(6) H(60) 3.370 1_455
C(7) H(36) 3.319 2_445
C(7) H(57) 3.532 3_556
C(7) H(59) 3.177 1_455
C(8) H(13) 3.566 2_545
C(8) H(36) 3.127 2_445
C(12) H(31) 3.447 4_554
C(13) H(29) 3.422 4_554
C(13) H(30) 3.361 4_554
C(13) H(31) 3.495 4_554
C(13) H(50) 3.352 4_454
C(13) H(58) 3.376 2_555
C(14) H(23) 3.599 2_555
C(14) H(50) 3.504 4_454
C(14) H(58) 3.364 2_555
C(16) H(2) 3.281 1_655
C(16) H(26) 3.427 1_655
C(16) H(27) 3.143 1_655
C(17) H(2) 2.817 1_655
C(18) H(2) 2.706 1_655
C(18) H(9) 3.312 3_655
C(18) H(10) 3.347 3_655
C(18) H(39) 3.517 3_655
C(18) H(45) 3.266 3_655
C(19) H(1) 2.964 1_655
C(19) H(2) 3.062 1_655
C(19) H(9) 3.138 3_655
C(19) H(42) 3.400 3_655
C(19) H(45) 3.404 3_655
C(19) H(55) 3.321 4_554
C(20) H(1) 3.122 1_655
C(20) H(2) 3.445 1_655
C(20) H(55) 3.142 4_554
C(21) H(2) 3.551 1_655
C(21) H(27) 3.186 1_655
C(22) H(5) 3.287 2_555
C(22) H(20) 3.329 2_555
C(22) H(23) 3.224 2_555
C(22) H(27) 3.446 1_655
C(22) H(28) 3.407 1_655
C(22) H(37) 3.213 1_655
C(23) H(2) 3.458 1_655
C(23) H(33) 3.226 2_545
C(23) H(34) 3.130 2_545
C(25) H(14) 3.498 2_545
C(25) H(28) 3.407 2_445
C(25) H(44) 3.221 3_555
C(25) H(53) 3.476 2_545
C(25) H(61) 3.537 2_545
C(26) H(35) 3.347 2_545
C(26) H(46) 3.312 2_545
C(26) H(54) 3.540 2_545
C(28) H(14) 2.905 1_455
C(28) H(60) 3.423 1_455
C(28) H(61) 3.190 1_455
C(29) H(6) 3.546 4_455
C(29) H(7) 2.974 4_455
C(29) H(50) 3.435 1_455
C(29) H(58) 3.493 3_556
C(31) H(15) 3.198 2_555
C(31) H(16) 3.243 2_555
C(31) H(17) 3.599 2_555
C(32) H(5) 3.364 2_455
C(32) H(20) 3.559 2_455
C(32) H(51) 3.204 4_454
C(33) H(9) 3.445 3_655
C(34) H(10) 3.431 3_655
C(34) H(43) 3.508 3_555
C(35) H(9) 3.338 3_655
C(35) H(21) 3.461 3_555
C(35) H(41) 3.351 3_555
C(35) H(43) 3.519 3_555
C(35) H(53) 3.271 4_454
C(102) H(3) 2.938 3_556
C(102) H(4) 3.451 3_556
C(102) H(7) 3.349 2_545
C(102) H(8) 3.239 2_545
C(103) H(3) 2.954 3_556
C(103) H(7) 3.261 2_545
C(103) H(8) 2.781 2_545
C(103) H(30) 3.491 3_556
C(103) H(50) 3.544 3_656
C(103) H(52) 3.514 3_656
C(103) H(59) 3.274 3_656
C(104) H(8) 3.033 2_545
C(104) H(34) 3.509 2_545
C(104) H(58) 3.356 3_656
C(105) H(26) 3.363 1_655
C(105) H(34) 3.507 2_545
C(106) H(22) 3.428 2_555
C(106) H(26) 3.337 1_655
C(107) H(11) 3.501 4_455
C(108) H(30) 3.437 1_655
C(108) H(38) 3.335 4_555
C(108) H(58) 3.063 3_656
C(108) H(59) 3.390 3_656
C(109) H(1) 3.424 4_555
C(109) H(10) 3.410 4_455
C(109) H(11) 3.313 4_455
C(109) H(21) 3.285 2_555
C(109) H(22) 3.243 2_555
C(109) H(43) 3.451 4_555
H(1) C(19) 2.964 1_455
H(1) C(20) 3.122 1_455
H(1) C(109) 3.424 4_454
H(1) H(10) 2.934 1_455
H(1) H(11) 3.173 1_455
H(1) H(45) 3.025 3_555
H(1) H(53) 3.408 4_454
H(1) H(55) 2.649 4_454
H(2) C(16) 3.281 1_455
H(2) C(17) 2.817 1_455
H(2) C(18) 2.706 1_455
H(2) C(19) 3.062 1_455
H(2) C(20) 3.445 1_455
H(2) C(21) 3.551 1_455
H(2) C(23) 3.458 1_455
H(2) H(9) 3.009 1_455
H(2) H(10) 3.552 1_455
H(2) H(15) 3.143 1_455
H(2) H(45) 3.013 3_555
H(3) C(102) 2.938 3_556
H(3) C(103) 2.954 3_556
H(3) H(57) 2.465 3_556
H(3) H(58) 2.482 3_556
H(3) H(59) 3.000 1_455
H(3) H(60) 3.374 1_455
H(4) C(102) 3.451 3_556
H(4) H(36) 3.211 2_445
H(4) H(47) 3.500 3_556
H(4) H(49) 3.463 3_556
H(4) H(51) 3.123 3_556
H(4) H(52) 3.580 3_556
H(4) H(57) 3.188 3_556
H(4) H(59) 2.940 1_455
H(5) C(22) 3.287 2_545
H(5) C(32) 3.364 2_445
H(5) H(13) 2.631 2_545
H(5) H(14) 3.170 2_545
H(5) H(36) 2.877 2_445
H(5) H(37) 3.062 2_445
H(6) C(29) 3.546 4_554
H(6) H(29) 3.436 4_554
H(6) H(31) 2.943 4_554
H(7) C(29) 2.974 4_554
H(7) C(102) 3.349 2_555
H(7) C(103) 3.261 2_555
H(7) H(29) 2.623 4_554
H(7) H(30) 2.762 4_554
H(7) H(31) 3.046 4_554
H(7) H(50) 3.408 4_454
H(7) H(57) 3.054 2_555
H(7) H(58) 2.909 2_555
H(8) C(102) 3.239 2_555
H(8) C(103) 2.781 2_555
H(8) C(104) 3.033 2_555
H(8) H(23) 3.253 2_555
H(8) H(24) 3.539 2_555
H(8) H(57) 3.590 2_555
H(8) H(58) 2.894 2_555
H(8) H(59) 3.282 2_555
H(9) C(18) 3.312 3_655
H(9) C(19) 3.138 3_655
H(9) C(33) 3.445 3_655
H(9) C(35) 3.338 3_655
H(9) H(2) 3.009 1_655
H(9) H(9) 3.191 3_655
H(9) H(10) 2.868 3_655
H(9) H(39) 2.711 3_655
H(9) H(42) 3.583 3_655
H(9) H(44) 3.348 3_655
H(9) H(45) 2.813 3_655
H(10) C(18) 3.347 3_655
H(10) C(34) 3.431 3_655
H(10) C(109) 3.410 4_554
H(10) H(1) 2.934 1_655
H(10) H(2) 3.552 1_655
H(10) H(9) 2.868 3_655
H(10) H(16) 3.411 3_655
H(10) H(39) 3.347 3_655
H(10) H(42) 2.528 3_655
H(10) H(45) 3.094 3_655
H(10) H(54) 3.055 4_554
H(10) H(55) 2.878 4_554
H(11) C(107) 3.501 4_554
H(11) C(109) 3.313 4_554
H(11) H(1) 3.173 1_655
H(11) H(38) 3.473 1_655
H(11) H(49) 2.717 4_554
H(11) H(54) 3.429 4_554
H(11) H(55) 2.497 4_554
H(12) H(23) 2.895 2_555
H(13) C(8) 3.566 2_555
H(13) H(5) 2.631 2_555
H(13) H(20) 3.350 2_555
H(13) H(23) 3.129 2_555
H(13) H(37) 2.979 1_655
H(13) H(49) 3.424 4_554
H(14) C(25) 3.498 2_555
H(14) C(28) 2.905 1_655
H(14) H(5) 3.170 2_555
H(14) H(20) 2.582 2_555
H(14) H(23) 3.106 2_555
H(14) H(26) 2.957 1_655
H(14) H(27) 2.803 1_655
H(14) H(28) 2.479 1_655
H(14) H(37) 2.710 1_655
H(15) C(31) 3.198 2_545
H(15) H(2) 3.143 1_655
H(15) H(19) 3.475 1_655
H(15) H(33) 2.904 2_545
H(15) H(34) 2.664 2_545
H(16) C(31) 3.243 2_545
H(16) H(10) 3.411 3_655
H(16) H(33) 2.772 2_545
H(16) H(34) 3.118 2_545
H(16) H(35) 3.318 2_545
H(16) H(54) 3.380 2_545
H(17) C(31) 3.599 2_545
H(17) H(33) 3.539 2_545
H(17) H(34) 3.097 2_545
H(17) H(35) 3.595 2_545
H(18) H(44) 3.502 3_555
H(18) H(45) 3.524 3_555
H(19) H(15) 3.475 1_455
H(19) H(33) 3.243 2_445
H(19) H(44) 2.950 3_555
H(20) C(22) 3.329 2_545
H(20) C(32) 3.559 2_445
H(20) H(13) 3.350 2_545
H(20) H(14) 2.582 2_545
H(20) H(28) 2.738 2_445
H(20) H(36) 3.347 2_445
H(20) H(37) 2.897 2_445
H(20) H(61) 3.186 2_545
H(21) C(35) 3.461 3_555
H(21) C(109) 3.285 2_545
H(21) H(28) 3.387 2_445
H(21) H(43) 3.558 3_555
H(21) H(44) 2.670 3_555
H(21) H(46) 3.566 2_545
H(21) H(53) 2.526 2_545
H(21) H(54) 3.340 2_545
H(21) H(61) 3.004 2_545
H(22) C(106) 3.428 2_545
H(22) C(109) 3.243 2_545
H(22) H(34) 3.514 2_545
H(22) H(35) 2.869 2_545
H(22) H(46) 2.694 2_545
H(22) H(53) 3.175 2_545
H(22) H(54) 2.581 2_545
H(22) H(61) 3.405 2_545
H(23) C(14) 3.599 2_545
H(23) C(22) 3.224 2_545
H(23) H(8) 3.253 2_545
H(23) H(12) 2.895 2_545
H(23) H(13) 3.129 2_545
H(23) H(14) 3.106 2_545
H(23) H(35) 3.205 2_545
H(23) H(46) 3.043 2_545
H(23) H(61) 3.589 2_545
H(24) H(8) 3.539 2_545
H(24) H(34) 3.356 2_545
H(24) H(35) 3.434 2_545
H(26) V(1) 3.595 1_455
H(26) N(1) 2.985 1_455
H(26) C(16) 3.427 1_455
H(26) C(105) 3.363 1_455
H(26) C(106) 3.337 1_455
H(26) H(14) 2.957 1_455
H(26) H(50) 3.586 1_455
H(26) H(60) 2.609 1_455
H(26) H(61) 2.543 1_455
H(27) N(1) 3.382 1_455
H(27) C(16) 3.143 1_455
H(27) C(21) 3.186 1_455
H(27) C(22) 3.446 1_455
H(27) H(14) 2.803 1_455
H(27) H(60) 3.578 1_455
H(28) C(22) 3.407 1_455
H(28) C(25) 3.407 2_455
H(28) H(14) 2.479 1_455
H(28) H(20) 2.738 2_455
H(28) H(21) 3.387 2_455
H(28) H(61) 2.976 1_455
H(29) C(13) 3.422 4_455
H(29) H(6) 3.436 4_455
H(29) H(7) 2.623 4_455
H(29) H(57) 3.332 3_556
H(29) H(58) 3.534 3_556
H(30) C(13) 3.361 4_455
H(30) C(103) 3.491 3_556
H(30) C(108) 3.437 1_455
H(30) H(7) 2.762 4_455
H(30) H(50) 2.610 1_455
H(30) H(52) 3.441 1_455
H(30) H(57) 3.517 3_556
H(30) H(58) 2.639 3_556
H(31) C(12) 3.447 4_455
H(31) C(13) 3.495 4_455
H(31) H(6) 2.943 4_455
H(31) H(7) 3.046 4_455
H(31) H(50) 3.431 1_455
H(33) C(23) 3.226 2_555
H(33) H(15) 2.904 2_555
H(33) H(16) 2.772 2_555
H(33) H(17) 3.539 2_555
H(33) H(19) 3.243 2_455
H(34) C(23) 3.130 2_555
H(34) C(104) 3.509 2_555
H(34) C(105) 3.507 2_555
H(34) H(15) 2.664 2_555
H(34) H(16) 3.118 2_555
H(34) H(17) 3.097 2_555
H(34) H(22) 3.514 2_555
H(34) H(24) 3.356 2_555
H(34) H(60) 3.584 2_555
H(35) C(26) 3.347 2_555
H(35) H(16) 3.318 2_555
H(35) H(17) 3.595 2_555
H(35) H(22) 2.869 2_555
H(35) H(23) 3.205 2_555
H(35) H(24) 3.434 2_555
H(36) C(7) 3.319 2_455
H(36) C(8) 3.127 2_455
H(36) H(4) 3.211 2_455
H(36) H(5) 2.877 2_455
H(36) H(20) 3.347 2_455
H(36) H(51) 3.112 4_454
H(36) H(59) 3.242 2_555
H(37) C(22) 3.213 1_455
H(37) H(5) 3.062 2_455
H(37) H(13) 2.979 1_455
H(37) H(14) 2.710 1_455
H(37) H(20) 2.897 2_455
H(38) C(108) 3.335 4_454
H(38) H(11) 3.473 1_455
H(38) H(50) 3.541 4_454
H(38) H(51) 2.454 4_454
H(38) H(55) 3.163 4_454
H(39) C(18) 3.517 3_655
H(39) H(9) 2.711 3_655
H(39) H(10) 3.347 3_655
H(41) C(35) 3.351 3_555
H(41) H(43) 2.885 3_555
H(41) H(45) 2.991 3_555
H(42) C(19) 3.400 3_655
H(42) H(9) 3.583 3_655
H(42) H(10) 2.528 3_655
H(42) H(43) 3.315 3_555
H(42) H(54) 3.079 2_545
H(43) C(34) 3.508 3_555
H(43) C(35) 3.519 3_555
H(43) C(109) 3.451 4_454
H(43) H(21) 3.558 3_555
H(43) H(41) 2.885 3_555
H(43) H(42) 3.315 3_555
H(43) H(43) 3.116 3_555
H(43) H(45) 3.095 3_555
H(43) H(53) 2.783 4_454
H(43) H(55) 3.395 4_454
H(44) C(25) 3.221 3_555
H(44) H(9) 3.348 3_655
H(44) H(18) 3.502 3_555
H(44) H(19) 2.950 3_555
H(44) H(21) 2.670 3_555
H(44) H(53) 2.865 4_454
H(45) C(2) 3.245 3_555
H(45) C(3) 3.242 3_555
H(45) C(18) 3.266 3_655
H(45) C(19) 3.404 3_655
H(45) H(1) 3.025 3_555
H(45) H(2) 3.013 3_555
H(45) H(9) 2.813 3_655
H(45) H(10) 3.094 3_655
H(45) H(18) 3.524 3_555
H(45) H(41) 2.991 3_555
H(45) H(43) 3.095 3_555
H(46) C(26) 3.312 2_555
H(46) H(21) 3.566 2_555
H(46) H(22) 2.694 2_555
H(46) H(23) 3.043 2_555
H(47) H(4) 3.500 3_556
H(49) H(4) 3.463 3_556
H(49) H(11) 2.717 4_455
H(49) H(13) 3.424 4_455
H(50) C(13) 3.352 4_555
H(50) C(14) 3.504 4_555
H(50) C(29) 3.435 1_655
H(50) C(103) 3.544 3_656
H(50) H(7) 3.408 4_555
H(50) H(26) 3.586 1_655
H(50) H(30) 2.610 1_655
H(50) H(31) 3.431 1_655
H(50) H(38) 3.541 4_555
H(50) H(58) 2.714 3_656
H(51) C(32) 3.204 4_555
H(51) H(4) 3.123 3_556
H(51) H(36) 3.112 4_555
H(51) H(38) 2.454 4_555
H(51) H(58) 3.171 3_656
H(51) H(59) 2.947 3_656
H(52) C(103) 3.514 3_656
H(52) H(4) 3.580 3_556
H(52) H(30) 3.441 1_655
H(52) H(58) 2.805 3_656
H(52) H(59) 3.066 3_656
H(53) C(25) 3.476 2_555
H(53) C(35) 3.271 4_555
H(53) H(1) 3.408 4_555
H(53) H(21) 2.526 2_555
H(53) H(22) 3.175 2_555
H(53) H(43) 2.783 4_555
H(53) H(44) 2.865 4_555
H(54) C(26) 3.540 2_555
H(54) H(10) 3.055 4_455
H(54) H(11) 3.429 4_455
H(54) H(16) 3.380 2_555
H(54) H(21) 3.340 2_555
H(54) H(22) 2.581 2_555
H(54) H(42) 3.079 2_555
H(55) C(2) 3.544 4_555
H(55) C(19) 3.321 4_455
H(55) C(20) 3.142 4_455
H(55) H(1) 2.649 4_555
H(55) H(10) 2.878 4_455
H(55) H(11) 2.497 4_455
H(55) H(38) 3.163 4_555
H(55) H(43) 3.395 4_555
H(57) C(6) 3.172 3_556
H(57) C(7) 3.532 3_556
H(57) H(3) 2.465 3_556
H(57) H(4) 3.188 3_556
H(57) H(7) 3.054 2_545
H(57) H(8) 3.590 2_545
H(57) H(29) 3.332 3_556
H(57) H(30) 3.517 3_556
H(58) C(6) 3.395 3_556
H(58) C(13) 3.376 2_545
H(58) C(14) 3.364 2_545
H(58) C(29) 3.493 3_556
H(58) C(104) 3.356 3_656
H(58) C(108) 3.063 3_656
H(58) H(3) 2.482 3_556
H(58) H(7) 2.909 2_545
H(58) H(8) 2.894 2_545
H(58) H(29) 3.534 3_556
H(58) H(30) 2.639 3_556
H(58) H(50) 2.714 3_656
H(58) H(51) 3.171 3_656
H(58) H(52) 2.805 3_656
H(58) H(59) 3.058 3_656
H(59) C(6) 3.211 1_655
H(59) C(7) 3.177 1_655
H(59) C(103) 3.274 3_656
H(59) C(108) 3.390 3_656
H(59) H(3) 3.000 1_655
H(59) H(4) 2.940 1_655
H(59) H(8) 3.282 2_545
H(59) H(36) 3.242 2_545
H(59) H(51) 2.947 3_656
H(59) H(52) 3.066 3_656
H(59) H(58) 3.058 3_656
H(60) C(5) 3.543 1_655
H(60) C(6) 3.370 1_655
H(60) C(28) 3.423 1_655
H(60) H(3) 3.374 1_655
H(60) H(26) 2.609 1_655
H(60) H(27) 3.578 1_655
H(60) H(34) 3.584 2_545
H(61) C(25) 3.537 2_555
H(61) C(28) 3.190 1_655
H(61) H(20) 3.186 2_555
H(61) H(21) 3.004 2_555
H(61) H(22) 3.405 2_555
H(61) H(23) 3.589 2_555
H(61) H(26) 2.543 1_655
H(61) H(28) 2.976 1_655

loop_
_geom_torsion_atom_site_label_1
_geom_torsion_atom_site_label_2
_geom_torsion_atom_site_label_3
_geom_torsion_atom_site_label_4
_geom_torsion
N(1) V(1) N(2) C(1) 7.9(2)
N(2) V(1) N(1) C(16) 13.1(4)
N(1) V(1) C(100) C(101) -154.91(11)
N(1) V(1) C(100) C(105) 38.79(13)
C(100) V(1) N(1) C(16) 130.7(4)
N(1) V(1) C(106) Si(1) -147.45(9)
C(106) V(1) N(1) C(16) -113.5(4)
N(2) V(1) C(100) C(101) -30.96(13)
N(2) V(1) C(100) C(105) 162.74(11)
C(100) V(1) N(2) C(1) -108.0(2)
N(2) V(1) C(106) Si(1) 83.82(10)
C(106) V(1) N(2) C(1) 130.9(2)
C(100) V(1) C(106) Si(1) -35.63(11)
C(106) V(1) C(100) C(101) 92.09(12)
C(106) V(1) C(100) C(105) -74.21(13)
C(107) Si(1) C(106) V(1) -51.16(13)
C(108) Si(1) C(106) V(1) 69.69(13)
C(109) Si(1) C(106) V(1) -170.24(11)
V(1) N(1) C(16) C(17) -98.4(4)
V(1) N(1) C(16) C(21) 81.5(4)
V(1) N(2) C(1) N(3) -54.4(3)
V(1) N(2) C(1) N(4) 127.3(2)
C(1) N(3) C(2) C(3) -0.31(16)
C(2) N(3) C(1) N(2) -178.99(14)
C(2) N(3) C(1) N(4) -0.39(15)
C(1) N(3) C(10) C(11) 105.69(16)
C(1) N(3) C(10) C(15) -76.95(17)
C(10) N(3) C(1) N(2) -5.4(2)
C(10) N(3) C(1) N(4) 173.16(12)
C(2) N(3) C(10) C(11) -81.67(17)
C(2) N(3) C(10) C(15) 95.69(16)
C(10) N(3) C(2) C(3) -173.93(13)
C(1) N(4) C(3) C(2) -1.15(16)
C(3) N(4) C(1) N(2) 179.58(13)
C(3) N(4) C(1) N(3) 0.93(15)
C(1) N(4) C(4) C(5) 80.52(17)
C(1) N(4) C(4) C(9) -100.27(16)
C(4) N(4) C(1) N(2) 0.4(2)
C(4) N(4) C(1) N(3) -178.24(12)
C(3) N(4) C(4) C(5) -98.53(16)
C(3) N(4) C(4) C(9) 80.68(17)
C(4) N(4) C(3) C(2) 178.03(13)
N(3) C(2) C(3) N(4) 0.87(16)
N(4) C(4) C(5) C(6) 177.92(12)
N(4) C(4) C(5) C(27) -3.3(2)
N(4) C(4) C(9) C(8) -178.43(13)
N(4) C(4) C(9) C(24) 2.6(2)
C(5) C(4) C(9) C(8) 0.7(2)
C(5) C(4) C(9) C(24) -178.25(14)
C(9) C(4) C(5) C(6) -1.3(2)
C(9) C(4) C(5) C(27) 177.56(13)
C(4) C(5) C(6) C(7) 0.7(2)
C(4) C(5) C(27) C(28) 72.85(18)
C(4) C(5) C(27) C(29) -164.10(14)
C(6) C(5) C(27) C(28) -108.39(17)
C(6) C(5) C(27) C(29) 14.7(2)
C(27) C(5) C(6) C(7) -178.10(15)
C(5) C(6) C(7) C(8) 0.3(2)
C(6) C(7) C(8) C(9) -0.8(2)
C(7) C(8) C(9) C(4) 0.3(2)
C(7) C(8) C(9) C(24) 179.35(16)
C(4) C(9) C(24) C(25) -120.70(16)
C(4) C(9) C(24) C(26) 115.90(17)
C(8) C(9) C(24) C(25) 60.3(2)
C(8) C(9) C(24) C(26) -63.1(2)
N(3) C(10) C(11) C(12) 175.95(13)
N(3) C(10) C(11) C(33) -2.4(2)
N(3) C(10) C(15) C(14) -177.35(13)
N(3) C(10) C(15) C(30) -0.9(2)
C(11) C(10) C(15) C(14) -0.1(2)
C(11) C(10) C(15) C(30) 176.33(13)
C(15) C(10) C(11) C(12) -1.2(2)
C(15) C(10) C(11) C(33) -179.58(13)
C(10) C(11) C(12) C(13) 1.4(2)
C(10) C(11) C(33) C(34) -27.9(2)
C(10) C(11) C(33) C(35) 99.50(17)
C(12) C(11) C(33) C(34) 153.80(14)
C(12) C(11) C(33) C(35) -78.85(17)
C(33) C(11) C(12) C(13) 179.92(14)
C(11) C(12) C(13) C(14) -0.2(2)
C(12) C(13) C(14) C(15) -1.2(2)
C(13) C(14) C(15) C(10) 1.3(2)
C(13) C(14) C(15) C(30) -175.16(15)
C(10) C(15) C(30) C(31) 140.31(17)
C(10) C(15) C(30) C(32) -95.66(19)
C(14) C(15) C(30) C(31) -43.4(2)
C(14) C(15) C(30) C(32) 80.7(2)
N(1) C(16) C(17) C(18) 176.32(13)
N(1) C(16) C(17) C(23) -4.5(2)
N(1) C(16) C(21) C(20) -176.64(13)
N(1) C(16) C(21) C(22) 3.4(2)
C(17) C(16) C(21) C(20) 3.3(2)
C(17) C(16) C(21) C(22) -176.63(13)
C(21) C(16) C(17) C(18) -3.7(2)
C(21) C(16) C(17) C(23) 175.53(13)
C(16) C(17) C(18) C(19) 1.3(2)
C(23) C(17) C(18) C(19) -177.83(14)
C(17) C(18) C(19) C(20) 1.3(2)
C(18) C(19) C(20) C(21) -1.6(2)
C(19) C(20) C(21) C(16) -0.7(2)
C(19) C(20) C(21) C(22) 179.27(14)
V(1) C(100) C(101) C(102) -165.54(12)
V(1) C(100) C(105) C(104) 164.59(12)
C(101) C(100) C(105) C(104) -2.1(2)
C(105) C(100) C(101) C(102) 1.3(2)
C(100) C(101) C(102) C(103) 0.5(2)
C(101) C(102) C(103) C(104) -1.7(2)
C(102) C(103) C(104) C(105) 1.0(2)
C(103) C(104) C(105) C(100) 1.0(2)

loop_
_cod_related_entry_id
_cod_related_entry_database
_cod_related_entry_code
1 ChemSpider 30659654
